data_7053502
loop_
_publ_author_name
'Lin, Kuan-Ming'
'Wang, Po-Yang'
'Shieh, Yun-Jen'
'Chen, Hong-Zhang'
'Kuo, Ting-Shen'
'Tsai, Yi-Chou'

_publ_section_title
;
 Reductive N--N bond cleavage and coupling of organic azides mediated by
 chromium(i) and vanadium(i) \b-diketiminate
;
_journal_issue 8
_journal_name_full 'New Journal of Chemistry'
_journal_page_first 1737
_journal_paper_doi 10.1039/c0nj00114g
_journal_volume 34
_journal_year 2010
_chemical_formula_moiety 'C66 H98 Cr2 N10 O2'
_chemical_formula_sum 'C66 H98 Cr2 N10 O2'
_chemical_formula_weight 1167.54
_chemical_name_systematic
;
?
;
_space_group_IT_number 2
_symmetry_cell_setting triclinic
_symmetry_space_group_name_Hall '-P 1'
_symmetry_space_group_name_H-M 'P -1'
_atom_sites_solution_hydrogens geom
_atom_sites_solution_primary direct
_atom_sites_solution_secondary difmap
_audit_creation_method SHELXL-97
_cell_angle_alpha 75.3030(10)
_cell_angle_beta 74.1560(10)
_cell_angle_gamma 67.1920(10)
_cell_formula_units_Z 2
_cell_length_a 12.5550(2)
_cell_length_b 15.3520(2)
_cell_length_c 20.1740(4)
_cell_measurement_reflns_used 59084
_cell_measurement_temperature 200(2)
_cell_measurement_theta_max 25.35
_cell_measurement_theta_min 2.037
_cell_volume 3399.93(10)
_computing_cell_refinement 'HKL Scalepack (Otwinowski & Minor 1997)'
_computing_data_collection 'Collect (Nonius BV, 1997-2000)'
_computing_data_reduction 'HKL Denzo and Scalepack'
_computing_molecular_graphics 'Ortep-3 for Windows (Farrugia, 1997)'
_computing_publication_material 'WinGX publication routines (Farrugia, 1999)'
_computing_structure_refinement 'SHELXL-97 (Sheldrick, 1997)'
_computing_structure_solution 'SHELXS-86 (Sheldrick, 1986)'
_diffrn_ambient_temperature 200(2)
_diffrn_detector_area_resol_mean 9
_diffrn_measured_fraction_theta_full 0.967
_diffrn_measured_fraction_theta_max 0.967
_diffrn_measurement_device_type KappaCCD
_diffrn_measurement_method 'CCD rotation images, thick slices'
_diffrn_radiation_monochromator graphite
_diffrn_radiation_source 'fine-focus sealed tube'
_diffrn_radiation_type MoK\a
_diffrn_radiation_wavelength 0.71073
_diffrn_reflns_av_R_equivalents 0.0837
_diffrn_reflns_av_sigmaI/netI 0.0657
_diffrn_reflns_limit_h_max 15
_diffrn_reflns_limit_h_min -15
_diffrn_reflns_limit_k_max 18
_diffrn_reflns_limit_k_min -18
_diffrn_reflns_limit_l_max 24
_diffrn_reflns_limit_l_min -24
_diffrn_reflns_number 36768
_diffrn_reflns_theta_full 25.43
_diffrn_reflns_theta_max 25.43
_diffrn_reflns_theta_min 2.13
_exptl_absorpt_coefficient_mu 0.367
_exptl_absorpt_correction_T_max 0.9635
_exptl_absorpt_correction_T_min 0.6874
_exptl_absorpt_correction_type multi-scan
_exptl_absorpt_process_details
;
?
;
_exptl_crystal_colour green(dark)
_exptl_crystal_density_diffrn 1.140
_exptl_crystal_density_method 'not measured'
_exptl_crystal_description prism
_exptl_crystal_F_000 1256
_exptl_crystal_size_max 0.8
_exptl_crystal_size_mid 0.7
_exptl_crystal_size_min 0.45
_refine_diff_density_max 1.587
_refine_diff_density_min -0.747
_refine_diff_density_rms 0.137
_refine_ls_extinction_method none
_refine_ls_goodness_of_fit_ref 1.053
_refine_ls_hydrogen_treatment noref
_refine_ls_matrix_type full
_refine_ls_number_parameters 746
_refine_ls_number_reflns 12143
_refine_ls_number_restraints 2
_refine_ls_restrained_S_all 1.053
_refine_ls_R_factor_all 0.1157
_refine_ls_R_factor_gt 0.0907
_refine_ls_shift/su_max 0.011
_refine_ls_shift/su_mean 0.060
_refine_ls_structure_factor_coef Fsqd
_refine_ls_weighting_details 'calc w=1/[\s^2^(Fo^2^)+(0.1605P)^2^+4.7169P] where P=(Fo^2^+2Fc^2^)/3'
_refine_ls_weighting_scheme calc
_refine_ls_wR_factor_gt 0.2529
_refine_ls_wR_factor_ref 0.2796
_reflns_number_gt 9066
_reflns_number_total 12143
_reflns_threshold_expression >2sigma(I)
_cod_data_source_file c0nj00114g.txt
_cod_data_source_block 7329
_cod_database_code 7053502

loop_
_symmetry_equiv_pos_as_xyz
'x, y, z'
'-x, -y, -z'

loop_
_atom_site_label
_atom_site_type_symbol
_atom_site_fract_x
_atom_site_fract_y
_atom_site_fract_z
_atom_site_U_iso_or_equiv
_atom_site_adp_type
_atom_site_occupancy
_atom_site_symmetry_multiplicity
_atom_site_calc_flag
_atom_site_refinement_flags
_atom_site_disorder_assembly
_atom_site_disorder_group
Cr1 Cr 0.15255(6) 0.32791(5) 0.47691(4) 0.0379(2) Uani 1 1 d . . .
Cr2 Cr 0.54544(6) 0.82461(5) 0.97794(4) 0.0375(2) Uani 1 1 d . . .
O1 O 0.1272(4) 0.3950(3) 0.35802(18) 0.0623(10) Uani 1 1 d . . .
O2 O 0.6073(4) 0.8903(3) 0.85731(19) 0.0624(10) Uani 1 1 d . D .
N1 N 0.1327(3) 0.1987(3) 0.4842(2) 0.0419(9) Uani 1 1 d . . .
N2 N 0.3337(3) 0.2642(3) 0.4597(2) 0.0422(9) Uani 1 1 d . . .
N3 N 0.1679(4) 0.4558(3) 0.4849(2) 0.0511(10) Uani 1 1 d . . .
N4 N 0.0965(3) 0.5316(3) 0.48747(19) 0.0374(8) Uani 1 1 d . . .
N5 N 0.0297(4) 0.6093(3) 0.4896(3) 0.0555(11) Uani 1 1 d . . .
N6 N 0.4414(3) 0.7582(2) 0.96314(19) 0.0394(8) Uani 1 1 d . . .
N7 N 0.6846(3) 0.6969(2) 0.98481(19) 0.0388(8) Uani 1 1 d . . .
N8 N 0.6369(4) 0.8919(3) 1.0082(3) 0.0568(11) Uani 1 1 d . . .
N9 N 0.6166(3) 0.9710(3) 1.0105(2) 0.0390(8) Uani 1 1 d . . .
N10 N 0.6014(4) 1.0502(3) 1.0127(3) 0.0568(11) Uani 1 1 d . . .
C1 C 0.0192(4) 0.1885(3) 0.5192(2) 0.0447(11) Uani 1 1 d . . .
C2 C -0.0638(5) 0.2021(4) 0.4802(3) 0.0527(12) Uani 1 1 d . . .
C3 C -0.0419(6) 0.2258(5) 0.4014(3) 0.0659(15) Uani 1 1 d . . .
H3 H 0.0420 0.2228 0.3847 0.079 Uiso 1 1 calc R . .
C4 C -0.1208(7) 0.3289(5) 0.3770(4) 0.083(2) Uani 1 1 d . . .
H4A H -0.1048 0.3430 0.3258 0.125 Uiso 1 1 calc R . .
H4B H -0.1040 0.3744 0.3954 0.125 Uiso 1 1 calc R . .
H4C H -0.2038 0.3347 0.3942 0.125 Uiso 1 1 calc R . .
C5 C -0.0592(8) 0.1538(6) 0.3675(4) 0.098(2) Uani 1 1 d . . .
H5A H -0.0423 0.1715 0.3166 0.147 Uiso 1 1 calc R . .
H5B H -0.1409 0.1551 0.3831 0.147 Uiso 1 1 calc R . .
H5C H -0.0057 0.0892 0.3815 0.147 Uiso 1 1 calc R . .
C6 C -0.1736(5) 0.1945(4) 0.5165(3) 0.0630(15) Uani 1 1 d . . .
H6 H -0.2315 0.2039 0.4909 0.076 Uiso 1 1 calc R . .
C7 C -0.1988(5) 0.1738(4) 0.5887(3) 0.0666(16) Uani 1 1 d . . .
H7 H -0.2727 0.1674 0.6124 0.080 Uiso 1 1 calc R . .
C8 C -0.1155(5) 0.1623(4) 0.6260(3) 0.0639(15) Uani 1 1 d . . .
H8 H -0.1334 0.1490 0.6756 0.077 Uiso 1 1 calc R . .
C9 C -0.0060(4) 0.1699(3) 0.5924(3) 0.0508(12) Uani 1 1 d . . .
C10 C 0.0822(6) 0.1595(5) 0.6345(3) 0.0695(16) Uani 1 1 d . . .
H10 H 0.1331 0.1970 0.6049 0.083 Uiso 1 1 calc R . .
C11 C 0.0270(9) 0.2009(9) 0.7024(5) 0.129(4) Uani 1 1 d . . .
H11A H 0.0893 0.1924 0.7265 0.193 Uiso 1 1 calc R . .
H11B H -0.0260 0.1675 0.7326 0.193 Uiso 1 1 calc R . .
H11C H -0.0178 0.2694 0.6916 0.193 Uiso 1 1 calc R . .
C12 C 0.1631(11) 0.0574(7) 0.6502(6) 0.154(5) Uani 1 1 d . . .
H12A H 0.2178 0.0548 0.6778 0.231 Uiso 1 1 calc R . .
H12B H 0.2077 0.0342 0.6063 0.231 Uiso 1 1 calc R . .
H12C H 0.1162 0.0170 0.6767 0.231 Uiso 1 1 calc R . .
C13 C 0.1954(5) 0.0327(4) 0.4642(3) 0.0626(15) Uani 1 1 d . . .
H13A H 0.1269 0.0490 0.4432 0.094 Uiso 1 1 calc R . .
H13B H 0.1794 0.0022 0.5130 0.094 Uiso 1 1 calc R . .
H13C H 0.2644 -0.0116 0.4384 0.094 Uiso 1 1 calc R . .
C14 C 0.2191(4) 0.1217(3) 0.4613(3) 0.0464(11) Uani 1 1 d . . .
C15 C 0.3367(4) 0.1179(3) 0.4363(3) 0.0484(12) Uani 1 1 d . . .
H15 H 0.3863 0.0655 0.4128 0.058 Uiso 1 1 calc R . .
C16 C 0.3915(4) 0.1788(3) 0.4405(2) 0.0436(11) Uani 1 1 d . . .
C17 C 0.5261(4) 0.1391(4) 0.4266(3) 0.0639(15) Uani 1 1 d . . .
H17A H 0.5571 0.1872 0.3944 0.096 Uiso 1 1 calc R . .
H17B H 0.5542 0.0810 0.4058 0.096 Uiso 1 1 calc R . .
H17C H 0.5532 0.1235 0.4707 0.096 Uiso 1 1 calc R . .
C18 C 0.4043(4) 0.3105(3) 0.4730(3) 0.0477(11) Uani 1 1 d . . .
C19 C 0.4284(5) 0.2919(4) 0.5396(3) 0.0559(13) Uani 1 1 d . . .
C20 C 0.3678(6) 0.2337(5) 0.6002(3) 0.0714(17) Uani 1 1 d . . .
H20 H 0.3256 0.2050 0.5812 0.086 Uiso 1 1 calc R . .
C21 C 0.2780(7) 0.2998(8) 0.6504(4) 0.120(3) Uani 1 1 d . . .
H21A H 0.2397 0.2623 0.6894 0.179 Uiso 1 1 calc R . .
H21B H 0.2186 0.3496 0.6256 0.179 Uiso 1 1 calc R . .
H21C H 0.3183 0.3297 0.6683 0.179 Uiso 1 1 calc R . .
C22 C 0.4561(8) 0.1531(6) 0.6410(4) 0.106(3) Uani 1 1 d . . .
H22A H 0.5148 0.1105 0.6093 0.158 Uiso 1 1 calc R . .
H22B H 0.4142 0.1163 0.6784 0.158 Uiso 1 1 calc R . .
H22C H 0.4956 0.1808 0.6614 0.158 Uiso 1 1 calc R . .
C23 C 0.5041(6) 0.3289(5) 0.5511(4) 0.0745(18) Uani 1 1 d . . .
H23 H 0.5202 0.3165 0.5966 0.089 Uiso 1 1 calc R . .
C24 C 0.5572(6) 0.3836(5) 0.4976(5) 0.082(2) Uani 1 1 d . . .
H24 H 0.6140 0.4045 0.5055 0.099 Uiso 1 1 calc R . .
C25 C 0.5282(6) 0.4079(5) 0.4331(4) 0.0783(19) Uani 1 1 d . . .
H25 H 0.5617 0.4487 0.3972 0.094 Uiso 1 1 calc R . .
C26 C 0.4498(5) 0.3733(4) 0.4199(3) 0.0625(14) Uani 1 1 d . . .
C27 C 0.4119(7) 0.4080(5) 0.3501(3) 0.081(2) Uani 1 1 d . . .
H27 H 0.3438 0.3872 0.3543 0.097 Uiso 1 1 calc R . .
C28 C 0.5066(8) 0.3643(6) 0.2911(4) 0.1043(19) Uani 1 1 d . . .
H28A H 0.4771 0.3893 0.2473 0.156 Uiso 1 1 calc R . .
H28B H 0.5273 0.2944 0.3013 0.156 Uiso 1 1 calc R . .
H28C H 0.5766 0.3807 0.2865 0.156 Uiso 1 1 calc R . .
C29 C 0.3684(9) 0.5172(6) 0.3311(4) 0.1043(19) Uani 1 1 d . . .
H29A H 0.3438 0.5363 0.2859 0.156 Uiso 1 1 calc R . .
H29B H 0.4321 0.5407 0.3280 0.156 Uiso 1 1 calc R . .
H29C H 0.3014 0.5446 0.3671 0.156 Uiso 1 1 calc R . .
C30 C 0.1845(7) 0.3480(5) 0.2982(3) 0.0725(17) Uani 1 1 d . . .
H30A H 0.1457 0.3039 0.2961 0.087 Uiso 1 1 calc R . .
H30B H 0.2685 0.3111 0.2997 0.087 Uiso 1 1 calc R . .
C31 C 0.1729(10) 0.4272(7) 0.2365(4) 0.110(3) Uani 1 1 d . . .
H31A H 0.2423 0.4481 0.2231 0.133 Uiso 1 1 calc R . .
H31B H 0.1655 0.4061 0.1961 0.133 Uiso 1 1 calc R . .
C32 C 0.0648(9) 0.5058(6) 0.2596(4) 0.102(3) Uani 1 1 d . . .
H32A H -0.0058 0.4989 0.2518 0.123 Uiso 1 1 calc R . .
H32B H 0.0697 0.5690 0.2347 0.123 Uiso 1 1 calc R . .
C33 C 0.0615(6) 0.4946(4) 0.3358(3) 0.0717(17) Uani 1 1 d . . .
H33A H 0.0979 0.5368 0.3440 0.086 Uiso 1 1 calc R . .
H33B H -0.0209 0.5115 0.3621 0.086 Uiso 1 1 calc R . .
C34 C 0.3133(4) 0.8036(3) 0.9777(3) 0.0457(11) Uani 1 1 d . . .
C35 C 0.2524(5) 0.7913(4) 1.0463(3) 0.0535(13) Uani 1 1 d . B .
C36 C 0.3190(6) 0.7369(5) 1.1063(3) 0.0677(16) Uani 1 1 d . . .
H36 H 0.3977 0.7448 1.0875 0.081 Uiso 1 1 calc R A 1
C37 C 0.2721(9) 0.7873(9) 1.1681(5) 0.132(4) Uani 1 1 d . B .
H37A H 0.2762 0.8520 1.1537 0.198 Uiso 1 1 calc R . .
H37B H 0.3193 0.7515 1.2040 0.198 Uiso 1 1 calc R . .
H37C H 0.1899 0.7913 1.1869 0.198 Uiso 1 1 calc R . .
C38 C 0.3494(16) 0.6305(9) 1.1203(7) 0.077(4) Uani 0.55 1 d P B 1
H38A H 0.3789 0.6062 1.0759 0.115 Uiso 0.55 1 calc PR B 1
H38B H 0.2790 0.6144 1.1454 0.115 Uiso 0.55 1 calc PR B 1
H38C H 0.4104 0.6012 1.1488 0.115 Uiso 0.55 1 calc PR B 1
C38A C 0.2654(19) 0.6530(14) 1.1393(10) 0.086(5) Uani 0.45 1 d P B 2
H38D H 0.2878 0.6102 1.1053 0.129 Uiso 0.45 1 calc PR B 2
H38E H 0.1793 0.6807 1.1512 0.129 Uiso 0.45 1 calc PR B 2
H38F H 0.2961 0.6166 1.1816 0.129 Uiso 0.45 1 calc PR B 2
C39 C 0.1300(6) 0.8302(4) 1.0599(4) 0.0706(17) Uani 1 1 d . . .
H39 H 0.0877 0.8206 1.1064 0.085 Uiso 1 1 calc R B .
C40 C 0.0691(6) 0.8822(5) 1.0070(4) 0.082(2) Uani 1 1 d . B .
H40 H -0.0146 0.9070 1.0168 0.098 Uiso 1 1 calc R . .
C41 C 0.1303(5) 0.8980(4) 0.9404(4) 0.0719(17) Uani 1 1 d . . .
H41 H 0.0880 0.9356 0.9044 0.086 Uiso 1 1 calc R B .
C42 C 0.2533(5) 0.8604(4) 0.9239(3) 0.0637(15) Uani 1 1 d . B .
C43 C 0.3138(6) 0.8833(6) 0.8501(4) 0.098(3) Uani 1 1 d D . .
H43 H 0.3980 0.8462 0.8471 0.118 Uiso 1 1 d R B .
C44 C 0.2930(19) 0.9910(9) 0.8342(5) 0.105(5) Uani 0.75 1 d PD B 3
H44A H 0.3315 1.0058 0.7868 0.158 Uiso 0.75 1 d PR B 3
H44B H 0.3284 1.0045 0.8652 0.158 Uiso 0.75 1 d PR B 3
H44C H 0.2109 1.0294 0.8399 0.158 Uiso 0.75 1 d PR B 3
C45 C 0.2694(11) 0.8503(10) 0.8004(5) 0.113(5) Uani 0.75 1 d PD B 3
H45A H 0.3085 0.8657 0.7533 0.169 Uiso 0.75 1 d PR B 3
H45B H 0.1859 0.8825 0.8044 0.169 Uiso 0.75 1 d PR B 3
H45C H 0.2860 0.7823 0.8123 0.169 Uiso 0.75 1 d PR B 3
C44A C 0.318(7) 0.982(2) 0.810(2) 0.105(5) Uani 0.25 1 d PD B 4
H44D H 0.3137 1.0155 0.8458 0.158 Uiso 0.25 1 d PR B 4
H44E H 0.2460 1.0086 0.7935 0.158 Uiso 0.25 1 d PR B 4
H44F H 0.3825 0.9870 0.7725 0.158 Uiso 0.25 1 d PR B 4
C45A C 0.320(4) 0.852(3) 0.7823(13) 0.113(5) Uani 0.25 1 d PD B 4
H45D H 0.3675 0.8826 0.7457 0.169 Uiso 0.25 1 d PR B 4
H45E H 0.2428 0.8720 0.7715 0.169 Uiso 0.25 1 d PR B 4
H45F H 0.3556 0.7841 0.7862 0.169 Uiso 0.25 1 d PR B 4
C46 C 0.4030(5) 0.6325(4) 0.9278(3) 0.0535(12) Uani 1 1 d . . .
H46A H 0.3375 0.6851 0.9098 0.080 Uiso 1 1 calc R . .
H46B H 0.3721 0.5957 0.9708 0.080 Uiso 1 1 calc R . .
H46C H 0.4469 0.5904 0.8929 0.080 Uiso 1 1 calc R . .
C47 C 0.4841(4) 0.6730(3) 0.9431(2) 0.0407(10) Uani 1 1 d . . .
C48 C 0.6027(4) 0.6137(3) 0.9384(3) 0.0434(11) Uani 1 1 d . . .
H48 H 0.6252 0.5613 0.9146 0.052 Uiso 1 1 calc R . .
C49 C 0.6917(4) 0.6196(3) 0.9629(2) 0.0422(10) Uani 1 1 d . . .
C50 C 0.7991(5) 0.5304(3) 0.9673(3) 0.0576(14) Uani 1 1 d . . .
H50A H 0.8679 0.5482 0.9633 0.086 Uiso 1 1 calc R . .
H50B H 0.8126 0.4961 0.9292 0.086 Uiso 1 1 calc R . .
H50C H 0.7866 0.4889 1.0123 0.086 Uiso 1 1 calc R . .
C51 C 0.7775(4) 0.6877(3) 1.0191(3) 0.0449(11) Uani 1 1 d . . .
C52 C 0.8802(4) 0.7044(4) 0.9801(3) 0.0508(12) Uani 1 1 d . . .
C53 C 0.9025(5) 0.7322(5) 0.9006(3) 0.0683(16) Uani 1 1 d . . .
H53 H 0.8339 0.7326 0.8843 0.082 Uiso 1 1 calc R . .
C54 C 1.0136(8) 0.6595(7) 0.8651(4) 0.104(3) Uani 1 1 d . . .
H54A H 1.0246 0.6800 0.8143 0.156 Uiso 1 1 calc R . .
H54B H 1.0049 0.5963 0.8770 0.156 Uiso 1 1 calc R . .
H54C H 1.0823 0.6558 0.8813 0.156 Uiso 1 1 calc R . .
C55 C 0.9079(7) 0.8331(5) 0.8791(4) 0.086(2) Uani 1 1 d . . .
H55A H 0.9220 0.8499 0.8280 0.129 Uiso 1 1 calc R . .
H55B H 0.9722 0.8358 0.8963 0.129 Uiso 1 1 calc R . .
H55C H 0.8331 0.8786 0.8991 0.129 Uiso 1 1 calc R . .
C56 C 0.9651(5) 0.6973(4) 1.0150(3) 0.0621(14) Uani 1 1 d . . .
H56 H 1.0354 0.7086 0.9892 0.074 Uiso 1 1 calc R . .
C57 C 0.9486(6) 0.6743(4) 1.0864(3) 0.0675(16) Uani 1 1 d . . .
H57 H 1.0075 0.6695 1.1096 0.081 Uiso 1 1 calc R . .
C58 C 0.8468(6) 0.6582(4) 1.1245(3) 0.0658(15) Uani 1 1 d . . .
H58 H 0.8365 0.6424 1.1740 0.079 Uiso 1 1 calc R . .
C59 C 0.7588(5) 0.6647(4) 1.0920(3) 0.0538(13) Uani 1 1 d . . .
C60 C 0.6472(6) 0.6482(5) 1.1363(3) 0.0734(18) Uani 1 1 d . . .
H60 H 0.5942 0.6582 1.1040 0.088 Uiso 1 1 calc R . .
C61 C 0.6708(11) 0.5479(8) 1.1759(6) 0.161(5) Uani 1 1 d . . .
H61A H 0.7119 0.5023 1.1432 0.241 Uiso 1 1 calc R . .
H61B H 0.5960 0.5390 1.2008 0.241 Uiso 1 1 calc R . .
H61C H 0.7200 0.5368 1.2096 0.241 Uiso 1 1 calc R . .
C62 C 0.5828(8) 0.7196(8) 1.1857(5) 0.123(3) Uani 1 1 d . . .
H62A H 0.5114 0.7070 1.2136 0.184 Uiso 1 1 calc R . .
H62B H 0.5611 0.7846 1.1589 0.184 Uiso 1 1 calc R . .
H62C H 0.6340 0.7135 1.2168 0.184 Uiso 1 1 calc R . .
C63 C 0.6048(6) 0.9867(4) 0.8337(3) 0.0701(17) Uani 1 1 d . D .
H63A H 0.6410 1.0044 0.8637 0.084 Uiso 1 1 calc R . .
H63B H 0.5224 1.0310 0.8355 0.084 Uiso 1 1 calc R . .
C64 C 0.6721(8) 0.9930(6) 0.7605(4) 0.097(2) Uani 1 1 d . . .
H64A H 0.6430 1.0578 0.7331 0.116 Uiso 1 1 calc R C 5
H64B H 0.7576 0.9741 0.7585 0.116 Uiso 1 1 calc R C 5
C65 C 0.645(3) 0.9237(16) 0.7381(11) 0.106(9) Uani 0.40 1 d P D 5
H65A H 0.7035 0.9008 0.6966 0.127 Uiso 0.40 1 calc PR D 5
H65B H 0.5657 0.9526 0.7257 0.127 Uiso 0.40 1 calc PR D 5
C65A C 0.7215(14) 0.8872(12) 0.7437(6) 0.081(3) Uani 0.60 1 d P D 6
H65C H 0.7120 0.8868 0.6966 0.097 Uiso 0.60 1 calc PR D 6
H65D H 0.8056 0.8553 0.7469 0.097 Uiso 0.60 1 calc PR D 6
C66 C 0.6473(6) 0.8419(5) 0.7984(3) 0.0741(17) Uani 1 1 d . . .
H66A H 0.5936 0.8090 0.7978 0.089 Uiso 1 1 calc R D 5
H66B H 0.7279 0.7947 0.7978 0.089 Uiso 1 1 calc R D 5

loop_
_atom_site_aniso_label
_atom_site_aniso_U_11
_atom_site_aniso_U_22
_atom_site_aniso_U_33
_atom_site_aniso_U_23
_atom_site_aniso_U_13
_atom_site_aniso_U_12
Cr1 0.0368(4) 0.0266(4) 0.0405(4) -0.0024(3) -0.0072(3) -0.0026(3)
Cr2 0.0429(4) 0.0240(4) 0.0445(4) -0.0028(3) -0.0092(3) -0.0117(3)
O1 0.081(3) 0.051(2) 0.0423(19) -0.0034(16) -0.0158(18) -0.0095(19)
O2 0.084(3) 0.045(2) 0.048(2) -0.0037(16) -0.0010(18) -0.0212(19)
N1 0.039(2) 0.0295(18) 0.047(2) -0.0003(16) -0.0077(16) -0.0052(15)
N2 0.039(2) 0.0311(19) 0.048(2) -0.0033(16) -0.0062(16) -0.0066(15)
N3 0.040(2) 0.031(2) 0.077(3) -0.0119(19) -0.014(2) -0.0017(18)
N4 0.0331(19) 0.033(2) 0.043(2) -0.0052(15) -0.0073(15) -0.0090(17)
N5 0.044(2) 0.035(2) 0.076(3) -0.010(2) -0.005(2) -0.0054(19)
N6 0.044(2) 0.0319(19) 0.044(2) -0.0045(15) -0.0095(16) -0.0149(16)
N7 0.042(2) 0.0273(17) 0.046(2) -0.0017(15) -0.0119(16) -0.0118(15)
N8 0.061(3) 0.029(2) 0.086(3) -0.011(2) -0.032(2) -0.0091(18)
N9 0.0346(19) 0.032(2) 0.052(2) -0.0085(16) -0.0134(16) -0.0085(15)
N10 0.053(3) 0.034(2) 0.086(3) -0.017(2) -0.014(2) -0.0140(18)
C1 0.049(3) 0.028(2) 0.050(3) -0.0013(19) -0.002(2) -0.0135(19)
C2 0.051(3) 0.042(3) 0.062(3) 0.000(2) -0.011(2) -0.019(2)
C3 0.062(3) 0.078(4) 0.058(3) -0.004(3) -0.016(3) -0.025(3)
C4 0.086(5) 0.084(5) 0.075(4) 0.014(4) -0.029(4) -0.031(4)
C5 0.123(7) 0.110(6) 0.080(5) -0.023(4) -0.022(5) -0.055(5)
C6 0.047(3) 0.058(3) 0.082(4) -0.009(3) -0.013(3) -0.018(2)
C7 0.052(3) 0.061(3) 0.075(4) 0.002(3) 0.000(3) -0.024(3)
C8 0.067(4) 0.050(3) 0.059(3) 0.001(3) 0.000(3) -0.018(3)
C9 0.048(3) 0.037(2) 0.055(3) 0.000(2) -0.006(2) -0.009(2)
C10 0.074(4) 0.078(4) 0.046(3) 0.004(3) -0.011(3) -0.024(3)
C11 0.120(8) 0.178(10) 0.099(6) -0.066(7) 0.002(6) -0.052(7)
C12 0.179(11) 0.117(8) 0.158(9) -0.024(7) -0.125(9) 0.022(7)
C13 0.068(4) 0.035(3) 0.076(4) -0.011(2) -0.005(3) -0.014(2)
C14 0.052(3) 0.031(2) 0.048(3) -0.0046(19) -0.011(2) -0.007(2)
C15 0.046(3) 0.030(2) 0.056(3) -0.010(2) -0.001(2) -0.0024(19)
C16 0.038(2) 0.035(2) 0.046(3) -0.0069(19) -0.0035(19) -0.0025(19)
C17 0.039(3) 0.051(3) 0.085(4) -0.014(3) -0.003(3) -0.002(2)
C18 0.035(2) 0.039(2) 0.059(3) -0.011(2) -0.006(2) -0.0030(19)
C19 0.053(3) 0.047(3) 0.063(3) -0.009(2) -0.019(3) -0.006(2)
C20 0.066(4) 0.084(4) 0.057(3) -0.002(3) -0.020(3) -0.019(3)
C21 0.078(5) 0.158(9) 0.084(5) -0.012(5) -0.010(4) -0.007(5)
C22 0.096(6) 0.090(6) 0.099(6) 0.017(4) -0.031(5) -0.011(4)
C23 0.067(4) 0.063(4) 0.095(5) -0.016(3) -0.040(4) -0.005(3)
C24 0.070(4) 0.060(4) 0.125(7) -0.018(4) -0.037(4) -0.017(3)
C25 0.064(4) 0.064(4) 0.108(6) -0.012(4) -0.008(4) -0.030(3)
C26 0.052(3) 0.056(3) 0.075(4) -0.011(3) -0.003(3) -0.021(3)
C27 0.099(5) 0.084(5) 0.063(4) -0.003(3) 0.003(4) -0.054(4)
C28 0.127(5) 0.087(4) 0.080(4) 0.003(3) -0.001(3) -0.040(4)
C29 0.127(5) 0.087(4) 0.080(4) 0.003(3) -0.001(3) -0.040(4)
C30 0.092(5) 0.074(4) 0.049(3) -0.020(3) -0.002(3) -0.028(3)
C31 0.153(9) 0.126(7) 0.047(4) -0.012(4) -0.007(4) -0.051(7)
C32 0.143(8) 0.099(6) 0.059(4) 0.016(4) -0.039(5) -0.040(6)
C33 0.087(4) 0.055(3) 0.056(3) 0.011(3) -0.025(3) -0.013(3)
C34 0.041(2) 0.031(2) 0.064(3) -0.005(2) -0.010(2) -0.0137(19)
C35 0.055(3) 0.045(3) 0.060(3) -0.016(2) 0.006(2) -0.023(2)
C36 0.065(4) 0.078(4) 0.054(3) -0.011(3) 0.003(3) -0.028(3)
C37 0.118(7) 0.191(11) 0.104(7) -0.084(7) -0.011(6) -0.040(7)
C38 0.110(11) 0.048(6) 0.064(8) -0.003(5) -0.014(8) -0.026(7)
C38A 0.106(14) 0.083(12) 0.073(11) 0.008(9) -0.036(11) -0.038(11)
C39 0.059(4) 0.057(3) 0.089(5) -0.022(3) 0.012(3) -0.025(3)
C40 0.055(4) 0.065(4) 0.121(6) -0.025(4) -0.003(4) -0.019(3)
C41 0.053(3) 0.056(3) 0.102(5) -0.004(3) -0.028(3) -0.010(3)
C42 0.051(3) 0.057(3) 0.076(4) 0.004(3) -0.019(3) -0.016(3)
C43 0.062(4) 0.118(6) 0.071(5) 0.034(4) -0.027(3) -0.005(4)
C44 0.123(12) 0.160(9) 0.056(9) 0.037(6) -0.038(9) -0.094(8)
C45 0.124(12) 0.092(6) 0.050(6) 0.007(6) 0.011(6) 0.008(8)
C44A 0.123(12) 0.160(9) 0.056(9) 0.037(6) -0.038(9) -0.094(8)
C45A 0.124(12) 0.092(6) 0.050(6) 0.007(6) 0.011(6) 0.008(8)
C46 0.060(3) 0.041(3) 0.068(3) -0.010(2) -0.021(3) -0.020(2)
C47 0.054(3) 0.032(2) 0.038(2) -0.0004(18) -0.011(2) -0.019(2)
C48 0.052(3) 0.026(2) 0.052(3) -0.0088(19) -0.012(2) -0.0117(19)
C49 0.049(3) 0.028(2) 0.045(2) -0.0021(18) -0.009(2) -0.0094(19)
C50 0.058(3) 0.035(3) 0.073(4) -0.011(2) -0.019(3) -0.004(2)
C51 0.046(3) 0.029(2) 0.058(3) -0.004(2) -0.018(2) -0.0079(19)
C52 0.049(3) 0.046(3) 0.057(3) -0.002(2) -0.020(2) -0.014(2)
C53 0.053(3) 0.096(5) 0.059(3) 0.001(3) -0.012(3) -0.036(3)
C54 0.104(6) 0.122(7) 0.076(5) -0.026(5) 0.012(4) -0.044(5)
C55 0.082(5) 0.094(5) 0.077(4) 0.024(4) -0.024(4) -0.044(4)
C56 0.052(3) 0.058(3) 0.076(4) -0.001(3) -0.026(3) -0.015(3)
C57 0.068(4) 0.061(4) 0.079(4) 0.002(3) -0.041(3) -0.020(3)
C58 0.078(4) 0.062(3) 0.056(3) 0.005(3) -0.033(3) -0.018(3)
C59 0.060(3) 0.044(3) 0.051(3) 0.000(2) -0.019(2) -0.011(2)
C60 0.075(4) 0.088(5) 0.050(3) 0.010(3) -0.015(3) -0.031(4)
C61 0.158(10) 0.111(8) 0.166(10) 0.009(7) 0.054(8) -0.074(7)
C62 0.085(6) 0.152(9) 0.114(7) -0.055(7) 0.004(5) -0.017(6)
C63 0.087(4) 0.049(3) 0.067(4) 0.010(3) -0.013(3) -0.030(3)
C64 0.114(6) 0.085(5) 0.069(5) 0.020(4) -0.013(4) -0.033(5)
C65 0.13(2) 0.079(14) 0.057(11) 0.003(9) -0.017(13) 0.010(14)
C65A 0.096(9) 0.110(11) 0.044(6) -0.016(7) 0.003(6) -0.053(8)
C66 0.081(4) 0.077(4) 0.053(3) -0.019(3) -0.002(3) -0.018(3)

loop_
_atom_type_symbol
_atom_type_description
_atom_type_scat_dispersion_real
_atom_type_scat_dispersion_imag
_atom_type_scat_source
C C 0.0033 0.0016 'International Tables Vol C Tables 4.2.6.8 and 6.1.1.4'
H H 0.0000 0.0000 'International Tables Vol C Tables 4.2.6.8 and 6.1.1.4'
Cr Cr 0.3209 0.6236 'International Tables Vol C Tables 4.2.6.8 and 6.1.1.4'
N N 0.0061 0.0033 'International Tables Vol C Tables 4.2.6.8 and 6.1.1.4'
Si Si 0.0817 0.0704 'International Tables Vol C Tables 4.2.6.8 and 6.1.1.4'
O O 0.0106 0.0060 'International Tables Vol C Tables 4.2.6.8 and 6.1.1.4'

loop_
_geom_angle_atom_site_label_1
_geom_angle_atom_site_label_2
_geom_angle_atom_site_label_3
_geom_angle
_geom_angle_site_symmetry_1
_geom_angle_site_symmetry_3
N1 Cr1 N2 91.07(15) . .
N1 Cr1 N5 90.26(16) . 2_566
N2 Cr1 N5 171.16(18) . 2_566
N1 Cr1 N3 171.94(17) . .
N2 Cr1 N3 90.14(15) . .
N5 Cr1 N3 87.35(16) 2_566 .
N6 Cr2 N7 91.38(15) . .
N6 Cr2 N10 89.51(16) . 2_677
N7 Cr2 N10 171.44(17) . 2_677
N6 Cr2 N8 171.48(18) . .
N7 Cr2 N8 90.52(16) . .
N10 Cr2 N8 87.40(17) 2_677 .
C30 O1 C33 109.7(4) . .
C63 O2 C66 108.9(4) . .
C14 N1 C1 117.7(4) . .
C14 N1 Cr1 124.2(3) . .
C1 N1 Cr1 118.1(3) . .
C16 N2 C18 116.1(4) . .
C16 N2 Cr1 124.1(3) . .
C18 N2 Cr1 119.7(3) . .
N4 N3 Cr1 129.8(3) . .
N3 N4 N5 176.4(5) . .
N4 N5 Cr1 136.0(4) . 2_566
C47 N6 C34 116.9(4) . .
C47 N6 Cr2 123.4(3) . .
C34 N6 Cr2 119.6(3) . .
C49 N7 C51 117.4(4) . .
C49 N7 Cr2 123.6(3) . .
C51 N7 Cr2 118.9(3) . .
N9 N8 Cr2 131.6(4) . .
N8 N9 N10 176.9(5) . .
N9 N10 Cr2 135.3(4) . 2_677
C9 C1 C2 121.4(4) . .
C9 C1 N1 118.5(4) . .
C2 C1 N1 120.0(4) . .
C6 C2 C1 118.0(5) . .
C6 C2 C3 118.9(5) . .
C1 C2 C3 123.2(5) . .
C2 C3 C5 112.7(5) . .
C2 C3 C4 110.7(5) . .
C5 C3 C4 110.2(6) . .
C2 C3 H3 107.6 . .
C5 C3 H3 107.7 . .
C4 C3 H3 107.6 . .
C3 C4 H4A 109.5 . .
C3 C4 H4B 109.5 . .
H4A C4 H4B 109.5 . .
C3 C4 H4C 109.4 . .
H4A C4 H4C 109.5 . .
H4B C4 H4C 109.5 . .
C3 C5 H5A 109.5 . .
C3 C5 H5B 109.5 . .
H5A C5 H5B 109.5 . .
C3 C5 H5C 109.5 . .
H5A C5 H5C 109.5 . .
H5B C5 H5C 109.5 . .
C7 C6 C2 121.3(6) . .
C7 C6 H6 119.3 . .
C2 C6 H6 119.4 . .
C8 C7 C6 119.4(5) . .
C8 C7 H7 120.3 . .
C6 C7 H7 120.3 . .
C7 C8 C9 121.4(5) . .
C7 C8 H8 119.3 . .
C9 C8 H8 119.3 . .
C8 C9 C1 118.5(5) . .
C8 C9 C10 120.3(5) . .
C1 C9 C10 121.2(5) . .
C9 C10 C12 112.9(6) . .
C9 C10 C11 114.1(6) . .
C12 C10 C11 109.5(7) . .
C9 C10 H10 106.6 . .
C12 C10 H10 106.7 . .
C11 C10 H10 106.6 . .
C10 C11 H11A 109.4 . .
C10 C11 H11B 109.4 . .
H11A C11 H11B 109.5 . .
C10 C11 H11C 109.5 . .
H11A C11 H11C 109.5 . .
H11B C11 H11C 109.5 . .
C10 C12 H12A 109.4 . .
C10 C12 H12B 109.4 . .
H12A C12 H12B 109.5 . .
C10 C12 H12C 109.6 . .
H12A C12 H12C 109.5 . .
H12B C12 H12C 109.5 . .
C14 C13 H13A 109.5 . .
C14 C13 H13B 109.6 . .
H13A C13 H13B 109.4 . .
C14 C13 H13C 109.6 . .
H13A C13 H13C 109.4 . .
H13B C13 H13C 109.4 . .
N1 C14 C15 123.0(4) . .
N1 C14 C13 120.8(5) . .
C15 C14 C13 116.1(4) . .
C16 C15 C14 130.0(4) . .
C16 C15 H15 115.0 . .
C14 C15 H15 115.0 . .
N2 C16 C15 123.7(4) . .
N2 C16 C17 120.3(5) . .
C15 C16 C17 115.8(4) . .
C16 C17 H17A 109.4 . .
C16 C17 H17B 109.5 . .
H17A C17 H17B 109.5 . .
C16 C17 H17C 109.5 . .
H17A C17 H17C 109.5 . .
H17B C17 H17C 109.5 . .
C19 C18 C26 119.5(5) . .
C19 C18 N2 119.2(4) . .
C26 C18 N2 121.2(5) . .
C23 C19 C18 119.6(6) . .
C23 C19 C20 120.1(6) . .
C18 C19 C20 120.3(5) . .
C19 C20 C21 109.5(6) . .
C19 C20 C22 112.0(6) . .
C21 C20 C22 108.6(6) . .
C19 C20 H20 108.9 . .
C21 C20 H20 109.0 . .
C22 C20 H20 108.9 . .
C20 C21 H21A 109.5 . .
C20 C21 H21B 109.4 . .
H21A C21 H21B 109.5 . .
C20 C21 H21C 109.5 . .
H21A C21 H21C 109.5 . .
H21B C21 H21C 109.5 . .
C20 C22 H22A 109.5 . .
C20 C22 H22B 109.5 . .
H22A C22 H22B 109.5 . .
C20 C22 H22C 109.5 . .
H22A C22 H22C 109.5 . .
H22B C22 H22C 109.5 . .
C19 C23 C24 121.0(7) . .
C19 C23 H23 119.5 . .
C24 C23 H23 119.5 . .
C25 C24 C23 120.1(6) . .
C25 C24 H24 119.9 . .
C23 C24 H24 120.0 . .
C24 C25 C26 120.5(6) . .
C24 C25 H25 119.8 . .
C26 C25 H25 119.8 . .
C25 C26 C18 118.9(6) . .
C25 C26 C27 119.0(6) . .
C18 C26 C27 121.9(5) . .
C26 C27 C28 113.1(7) . .
C26 C27 C29 112.5(6) . .
C28 C27 C29 110.0(6) . .
C26 C27 H27 106.9 . .
C28 C27 H27 106.9 . .
C29 C27 H27 107.0 . .
C27 C28 H28A 109.5 . .
C27 C28 H28B 109.5 . .
H28A C28 H28B 109.5 . .
C27 C28 H28C 109.4 . .
H28A C28 H28C 109.5 . .
H28B C28 H28C 109.5 . .
C27 C29 H29A 109.5 . .
C27 C29 H29B 109.4 . .
H29A C29 H29B 109.5 . .
C27 C29 H29C 109.5 . .
H29A C29 H29C 109.5 . .
H29B C29 H29C 109.5 . .
O1 C30 C31 105.0(6) . .
O1 C30 H30A 110.7 . .
C31 C30 H30A 110.7 . .
O1 C30 H30B 110.7 . .
C31 C30 H30B 110.8 . .
H30A C30 H30B 108.8 . .
C32 C31 C30 105.3(6) . .
C32 C31 H31A 110.6 . .
C30 C31 H31A 110.7 . .
C32 C31 H31B 110.7 . .
C30 C31 H31B 110.7 . .
H31A C31 H31B 108.8 . .
C31 C32 C33 103.4(6) . .
C31 C32 H32A 111.0 . .
C33 C32 H32A 111.1 . .
C31 C32 H32B 111.1 . .
C33 C32 H32B 111.1 . .
H32A C32 H32B 109.0 . .
O1 C33 C32 106.5(6) . .
O1 C33 H33A 110.4 . .
C32 C33 H33A 110.4 . .
O1 C33 H33B 110.5 . .
C32 C33 H33B 110.4 . .
H33A C33 H33B 108.6 . .
C35 C34 C42 120.7(5) . .
C35 C34 N6 118.7(4) . .
C42 C34 N6 120.6(5) . .
C39 C35 C34 118.9(6) . .
C39 C35 C36 120.4(5) . .
C34 C35 C36 120.7(5) . .
C38 C36 C37 117.3(8) . .
C38 C36 C35 115.9(8) . .
C37 C36 C35 112.4(6) . .
C38 C36 C38A 36.5(8) . .
C37 C36 C38A 97.0(10) . .
C35 C36 C38A 102.1(8) . .
C38 C36 H36 102.9 . .
C37 C36 H36 102.8 . .
C35 C36 H36 102.8 . .
C38A C36 H36 139.0 . .
C36 C37 H37A 109.5 . .
C36 C37 H37B 109.4 . .
H37A C37 H37B 109.5 . .
C36 C37 H37C 109.5 . .
H37A C37 H37C 109.5 . .
H37B C37 H37C 109.5 . .
C36 C38 H38A 109.4 . .
C36 C38 H38B 109.5 . .
H38A C38 H38B 109.5 . .
C36 C38 H38C 109.5 . .
H38A C38 H38C 109.5 . .
H38B C38 H38C 109.5 . .
C36 C38A H38D 109.5 . .
C36 C38A H38E 109.4 . .
H38D C38A H38E 109.5 . .
C36 C38A H38F 109.5 . .
H38D C38A H38F 109.5 . .
H38E C38A H38F 109.5 . .
C35 C39 C40 121.1(6) . .
C35 C39 H39 119.4 . .
C40 C39 H39 119.4 . .
C41 C40 C39 119.4(6) . .
C41 C40 H40 120.3 . .
C39 C40 H40 120.3 . .
C40 C41 C42 121.7(6) . .
C40 C41 H41 119.1 . .
C42 C41 H41 119.1 . .
C41 C42 C34 118.0(6) . .
C41 C42 C43 118.5(6) . .
C34 C42 C43 123.5(5) . .
C42 C43 C44 107.8(8) . .
C42 C43 C44A 127(2) . .
C44 C43 C44A 19(2) . .
C42 C43 C45A 132.1(18) . .
C44 C43 C45A 107.6(19) . .
C44A C43 C45A 91(3) . .
C42 C43 C45 110.0(7) . .
C44 C43 C45 113.4(9) . .
C44A C43 C45 102(2) . .
C45A C43 C45 24.3(16) . .
C42 C43 H43 107.4 . .
C44 C43 H43 110.7 . .
C44A C43 H43 100.9 . .
C45A C43 H43 88.9 . .
C45 C43 H43 107.5 . .
C43 C44 H44A 107.7 . .
C43 C44 H44B 107.9 . .
H44A C44 H44B 109.5 . .
C43 C44 H44C 112.8 . .
H44A C44 H44C 109.5 . .
H44B C44 H44C 109.5 . .
C43 C44 H44D 129.9 . .
H44A C44 H44D 93.3 . .
H44B C44 H44D 23.1 . .
H44C C44 H44D 101.3 . .
C43 C44 H44E 97.1 . .
H44A C44 H44E 61.0 . .
H44B C44 H44E 155.0 . .
H44C C44 H44E 58.8 . .
H44D C44 H44E 132.3 . .
C43 C44 H44F 95.3 . .
H44A C44 H44F 19.5 . .
H44B C44 H44F 100.4 . .
H44C C44 H44F 128.8 . .
H44D C44 H44F 90.3 . .
H44E C44 H44F 76.6 . .
C43 C45 H45A 109.2 . .
C43 C45 H45B 109.5 . .
H45A C45 H45B 109.5 . .
C43 C45 H45C 109.7 . .
H45A C45 H45C 109.5 . .
H45B C45 H45C 109.5 . .
C43 C45 H45D 81.9 . .
H45A C45 H45D 27.9 . .
H45B C45 H45D 126.2 . .
H45C C45 H45D 115.4 . .
C43 C45 H45E 135.9 . .
H45A C45 H45E 53.7 . .
H45B C45 H45E 57.3 . .
H45C C45 H45E 114.4 . .
H45D C45 H45E 77.7 . .
C43 C45 H45F 97.8 . .
H45A C45 H45F 70.6 . .
H45B C45 H45F 150.2 . .
H45C C45 H45F 47.8 . .
H45D C45 H45F 68.0 . .
H45E C45 H45F 109.8 . .
C43 C44A H44A 152.6 . .
C43 C44A H44B 92.3 . .
H44A C44A H44B 109.8 . .
C43 C44A H44C 94.7 . .
H44A C44A H44C 106.7 . .
H44B C44A H44C 74.0 . .
C43 C44A H44D 105.0 . .
H44A C44A H44D 99.7 . .
H44B C44A H44D 15.4 . .
H44C C44A H44D 64.9 . .
C43 C44A H44E 101.8 . .
H44A C44A H44E 80.8 . .
H44B C44A H44E 121.6 . .
H44C C44A H44E 48.9 . .
H44D C44A H44E 109.5 . .
C43 C44A H44F 121.0 . .
H44A C44A H44F 36.5 . .
H44B C44A H44F 110.3 . .
H44C C44A H44F 143.1 . .
H44D C44A H44F 109.5 . .
H44E C44A H44F 109.5 . .
C43 C45A H45A 145.8 . .
C43 C45A H45B 85.0 . .
H45A C45A H45B 82.8 . .
C43 C45A H45C 95.0 . .
H45A C45A H45C 109.6 . .
H45B C45A H45C 67.8 . .
C43 C45A H45D 106.7 . .
H45A C45A H45D 60.1 . .
H45B C45A H45D 130.1 . .
H45C C45A H45D 152.2 . .
C43 C45A H45E 111.9 . .
H45A C45A H45E 54.6 . .
H45B C45A H45E 28.9 . .
H45C C45A H45E 76.9 . .
H45D C45A H45E 109.5 . .
C43 C45A H45F 109.7 . .
H45A C45A H45F 104.5 . .
H45B C45A H45F 111.5 . .
H45C C45A H45F 45.2 . .
H45D C45A H45F 109.5 . .
H45E C45A H45F 109.5 . .
C47 C46 H46A 109.5 . .
C47 C46 H46B 109.5 . .
H46A C46 H46B 109.4 . .
C47 C46 H46C 109.5 . .
H46A C46 H46C 109.4 . .
H46B C46 H46C 109.4 . .
N6 C47 C48 123.6(4) . .
N6 C47 C46 120.3(4) . .
C48 C47 C46 116.1(4) . .
C49 C48 C47 130.0(4) . .
C49 C48 H48 115.0 . .
C47 C48 H48 115.0 . .
N7 C49 C48 123.7(4) . .
N7 C49 C50 120.0(4) . .
C48 C49 C50 116.2(4) . .
C49 C50 H50A 109.5 . .
C49 C50 H50B 109.6 . .
H50A C50 H50B 109.4 . .
C49 C50 H50C 109.6 . .
H50A C50 H50C 109.4 . .
H50B C50 H50C 109.4 . .
C52 C51 C59 121.4(5) . .
C52 C51 N7 120.6(4) . .
C59 C51 N7 118.0(4) . .
C56 C52 C51 118.7(5) . .
C56 C52 C53 118.3(5) . .
C51 C52 C53 123.0(5) . .
C55 C53 C52 110.5(5) . .
C55 C53 C54 111.4(6) . .
C52 C53 C54 112.2(6) . .
C55 C53 H53 107.5 . .
C52 C53 H53 107.5 . .
C54 C53 H53 107.5 . .
C53 C54 H54A 109.5 . .
C53 C54 H54B 109.5 . .
H54A C54 H54B 109.5 . .
C53 C54 H54C 109.4 . .
H54A C54 H54C 109.5 . .
H54B C54 H54C 109.5 . .
C53 C55 H55A 109.5 . .
C53 C55 H55B 109.5 . .
H55A C55 H55B 109.5 . .
C53 C55 H55C 109.5 . .
H55A C55 H55C 109.5 . .
H55B C55 H55C 109.5 . .
C57 C56 C52 120.7(6) . .
C57 C56 H56 119.7 . .
C52 C56 H56 119.7 . .
C58 C57 C56 120.3(5) . .
C58 C57 H57 119.9 . .
C56 C57 H57 119.9 . .
C57 C58 C59 121.3(5) . .
C57 C58 H58 119.4 . .
C59 C58 H58 119.3 . .
C58 C59 C51 117.7(5) . .
C58 C59 C60 119.4(5) . .
C51 C59 C60 122.9(5) . .
C61 C60 C59 112.3(6) . .
C61 C60 C62 110.3(7) . .
C59 C60 C62 111.4(6) . .
C61 C60 H60 107.5 . .
C59 C60 H60 107.6 . .
C62 C60 H60 107.5 . .
C60 C61 H61A 109.5 . .
C60 C61 H61B 109.5 . .
H61A C61 H61B 109.5 . .
C60 C61 H61C 109.4 . .
H61A C61 H61C 109.5 . .
H61B C61 H61C 109.5 . .
C60 C62 H62A 109.5 . .
C60 C62 H62B 109.5 . .
H62A C62 H62B 109.5 . .
C60 C62 H62C 109.5 . .
H62A C62 H62C 109.5 . .
H62B C62 H62C 109.5 . .
O2 C63 C64 107.6(6) . .
O2 C63 H63A 110.2 . .
C64 C63 H63A 110.2 . .
O2 C63 H63B 110.2 . .
C64 C63 H63B 110.2 . .
H63A C63 H63B 108.5 . .
C65 C64 C63 99.0(11) . .
C65 C64 C65A 35.4(10) . .
C63 C64 C65A 105.5(6) . .
C65 C64 H64A 111.9 . .
C63 C64 H64A 112.0 . .
C65A C64 H64A 134.5 . .
C65 C64 H64B 112.1 . .
C63 C64 H64B 111.9 . .
C65A C64 H64B 77.6 . .
H64A C64 H64B 109.7 . .
C64 C65 C66 106.8(16) . .
C64 C65 H65A 110.3 . .
C66 C65 H65A 110.3 . .
C64 C65 H65B 110.4 . .
C66 C65 H65B 110.5 . .
H65A C65 H65B 108.6 . .
C66 C65A C64 101.8(9) . .
C66 C65A H65C 111.3 . .
C64 C65A H65C 111.4 . .
C66 C65A H65D 111.5 . .
C64 C65A H65D 111.5 . .
H65C C65A H65D 109.3 . .
O2 C66 C65A 108.9(7) . .
O2 C66 C65 101.9(10) . .
C65A C66 C65 36.5(11) . .
O2 C66 H66A 111.4 . .
C65A C66 H66A 133.4 . .
C65 C66 H66A 111.3 . .
O2 C66 H66B 111.4 . .
C65A C66 H66B 75.8 . .
C65 C66 H66B 111.5 . .
H66A C66 H66B 109.3 . .

loop_
_geom_bond_atom_site_label_1
_geom_bond_atom_site_label_2
_geom_bond_distance
_geom_bond_site_symmetry_2
Cr1 N1 2.058(4) .
Cr1 N2 2.065(4) .
Cr1 N5 2.097(4) 2_566
Cr1 N3 2.095(4) .
Cr2 N6 2.057(4) .
Cr2 N7 2.063(4) .
Cr2 N10 2.091(4) 2_677
Cr2 N8 2.093(4) .
O1 C30 1.436(7) .
O1 C33 1.447(7) .
O2 C63 1.425(6) .
O2 C66 1.432(7) .
N1 C14 1.339(6) .
N1 C1 1.456(6) .
N2 C16 1.328(6) .
N2 C18 1.441(6) .
N3 N4 1.165(5) .
N4 N5 1.165(5) .
N5 Cr1 2.097(4) 2_566
N6 C47 1.330(6) .
N6 C34 1.462(6) .
N7 C49 1.332(6) .
N7 C51 1.457(6) .
N8 N9 1.151(5) .
N9 N10 1.167(5) .
N10 Cr2 2.091(4) 2_677
C1 C9 1.401(7) .
C1 C2 1.395(7) .
C2 C6 1.408(7) .
C2 C3 1.509(8) .
C3 C5 1.546(10) .
C3 C4 1.545(9) .
C3 H3 1.0000 .
C4 H4A 0.9800 .
C4 H4B 0.9800 .
C4 H4C 0.9800 .
C5 H5A 0.9800 .
C5 H5B 0.9800 .
C5 H5C 0.9800 .
C6 C7 1.383(8) .
C6 H6 0.9500 .
C7 C8 1.384(9) .
C7 H7 0.9500 .
C8 C9 1.392(8) .
C8 H8 0.9500 .
C9 C10 1.510(8) .
C10 C12 1.509(11) .
C10 C11 1.531(10) .
C10 H10 1.0000 .
C11 H11A 0.9800 .
C11 H11B 0.9800 .
C11 H11C 0.9800 .
C12 H12A 0.9800 .
C12 H12B 0.9800 .
C12 H12C 0.9800 .
C13 C14 1.492(7) .
C13 H13A 0.9809 .
C13 H13B 0.9810 .
C13 H13C 0.9810 .
C14 C15 1.407(7) .
C15 C16 1.388(7) .
C15 H15 0.9500 .
C16 C17 1.528(7) .
C17 H17A 0.9800 .
C17 H17B 0.9800 .
C17 H17C 0.9800 .
C18 C19 1.394(8) .
C18 C26 1.404(7) .
C19 C23 1.372(9) .
C19 C20 1.529(8) .
C20 C21 1.527(11) .
C20 C22 1.535(9) .
C20 H20 1.0000 .
C21 H21A 0.9800 .
C21 H21B 0.9800 .
C21 H21C 0.9800 .
C22 H22A 0.9800 .
C22 H22B 0.9800 .
C22 H22C 0.9800 .
C23 C24 1.377(10) .
C23 H23 0.9500 .
C24 C25 1.367(10) .
C24 H24 0.9500 .
C25 C26 1.395(9) .
C25 H25 0.9500 .
C26 C27 1.510(9) .
C27 C28 1.515(10) .
C27 C29 1.527(10) .
C27 H27 1.0000 .
C28 H28A 0.9800 .
C28 H28B 0.9800 .
C28 H28C 0.9800 .
C29 H29A 0.9800 .
C29 H29B 0.9800 .
C29 H29C 0.9800 .
C30 C31 1.497(10) .
C30 H30A 0.9900 .
C30 H30B 0.9900 .
C31 C32 1.478(13) .
C31 H31A 0.9900 .
C31 H31B 0.9900 .
C32 C33 1.493(9) .
C32 H32A 0.9900 .
C32 H32B 0.9900 .
C33 H33A 0.9900 .
C33 H33B 0.9900 .
C34 C35 1.391(7) .
C34 C42 1.402(8) .
C35 C39 1.391(8) .
C35 C36 1.536(9) .
C36 C38 1.494(13) .
C36 C37 1.494(10) .
C36 C38A 1.596(19) .
C36 H36 1.0000 .
C37 H37A 0.9800 .
C37 H37B 0.9800 .
C37 H37C 0.9800 .
C38 H38A 0.9800 .
C38 H38B 0.9800 .
C38 H38C 0.9800 .
C38A H38D 0.9800 .
C38A H38E 0.9800 .
C38A H38F 0.9800 .
C39 C40 1.378(10) .
C39 H39 0.9500 .
C40 C41 1.368(10) .
C40 H40 0.9500 .
C41 C42 1.398(8) .
C41 H41 0.9500 .
C42 C43 1.497(9) .
C43 C44 1.533(13) .
C43 C44A 1.533(13) .
C43 C45A 1.533(14) .
C43 C45 1.534(14) .
C43 H43 0.9800 .
C44 H44A 0.9600 .
C44 H44B 0.9600 .
C44 H44C 0.9600 .
C44 H44D 0.6445 .
C44 H44E 1.0594 .
C44 H44F 1.4260 .
C45 H45A 0.9600 .
C45 H45B 0.9600 .
C45 H45C 0.9600 .
C45 H45D 1.5606 .
C45 H45E 0.6954 .
C45 H45F 1.1888 .
C44A H44A 0.5544 .
C44A H44B 1.2908 .
C44A H44C 1.3153 .
C44A H44D 0.9600 .
C44A H44E 0.9600 .
C44A H44F 0.9600 .
C45A H45A 0.6040 .
C45A H45B 1.5239 .
C45A H45C 1.2585 .
C45A H45D 0.9600 .
C45A H45E 0.9600 .
C45A H45F 0.9600 .
C46 C47 1.510(7) .
C46 H46A 0.9805 .
C46 H46B 0.9805 .
C46 H46C 0.9805 .
C47 C48 1.403(7) .
C48 C49 1.381(7) .
C48 H48 0.9500 .
C49 C50 1.508(7) .
C50 H50A 0.9809 .
C50 H50B 0.9809 .
C50 H50C 0.9809 .
C51 C52 1.395(7) .
C51 C59 1.398(7) .
C52 C56 1.388(7) .
C52 C53 1.528(8) .
C53 C55 1.522(9) .
C53 C54 1.536(10) .
C53 H53 1.0000 .
C54 H54A 0.9800 .
C54 H54B 0.9800 .
C54 H54C 0.9800 .
C55 H55A 0.9800 .
C55 H55B 0.9800 .
C55 H55C 0.9800 .
C56 C57 1.369(8) .
C56 H56 0.9500 .
C57 C58 1.377(9) .
C57 H57 0.9500 .
C58 C59 1.393(8) .
C58 H58 0.9500 .
C59 C60 1.517(8) .
C60 C61 1.500(11) .
C60 C62 1.509(11) .
C60 H60 1.0000 .
C61 H61A 0.9800 .
C61 H61B 0.9800 .
C61 H61C 0.9800 .
C62 H62A 0.9800 .
C62 H62B 0.9800 .
C62 H62C 0.9800 .
C63 C64 1.487(9) .
C63 H63A 0.9900 .
C63 H63B 0.9900 .
C64 C65 1.44(3) .
C64 C65A 1.588(17) .
C64 H64A 0.9900 .
C64 H64B 0.9900 .
C65 C66 1.51(2) .
C65 H65A 0.9900 .
C65 H65B 0.9900 .
C65A C66 1.456(13) .
C65A H65C 0.9900 .
C65A H65D 0.9900 .
C66 H66A 0.9900 .
C66 H66B 0.9900 .
